data_7150225
loop_
_publ_author_name
'Ilioudis, Christos A.'
'Steed, Jonathan W.'

_publ_section_title
;
 Polyaza metacyclophanes as ditopic anion receptors.
;
_journal_issue 16
_journal_name_full 'Organic &amp; biomolecular chemistry'
_journal_page_first 2935
_journal_page_last 2945
_journal_paper_doi 10.1039/b506828b
_journal_volume 3
_journal_year 2005
_chemical_formula_sum 'C35 H41 N3 O6 S3'
_chemical_formula_weight 695.89
_chemical_name_systematic
;
?
;
_space_group_IT_number 14
_symmetry_cell_setting monoclinic
_symmetry_space_group_name_Hall '-P 2ybc'
_symmetry_space_group_name_H-M 'P 1 21/c 1'
_atom_sites_solution_hydrogens geom
_atom_sites_solution_primary direct
_atom_sites_solution_secondary difmap
_audit_creation_method SHELXL-97
_cell_angle_alpha 90.00
_cell_angle_beta 115.5684(28)
_cell_angle_gamma 90.00
_cell_formula_units_Z 4
_cell_length_a 16.6393(8)
_cell_length_b 12.0999(7)
_cell_length_c 18.0854(11)
_cell_measurement_temperature 120(2)
_cell_volume 3284.6(3)
_computing_cell_refinement 'DENZO SMN'
_computing_data_collection 'NONIUS COLLECT'
_computing_data_reduction 'DENZO SMN'
_computing_structure_refinement 'SHELXL-97 (Sheldrick, 1997)'
_computing_structure_solution 'SHELXS-97 (Sheldrick, 1990)'
_diffrn_ambient_temperature 120(2)
_diffrn_measured_fraction_theta_full 0.995
_diffrn_measured_fraction_theta_max 0.995
_diffrn_measurement_device_type 'NONIUS CCD'
_diffrn_measurement_method '2o phi frames'
_diffrn_radiation_monochromator graphite
_diffrn_radiation_source 'fine-focus sealed tube'
_diffrn_radiation_type MoK\a
_diffrn_radiation_wavelength 0.71073
_diffrn_reflns_av_R_equivalents 0.0844
_diffrn_reflns_av_sigmaI/netI 0.0972
_diffrn_reflns_limit_h_max 20
_diffrn_reflns_limit_h_min -21
_diffrn_reflns_limit_k_max 14
_diffrn_reflns_limit_k_min -15
_diffrn_reflns_limit_l_max 23
_diffrn_reflns_limit_l_min -21
_diffrn_reflns_number 26070
_diffrn_reflns_theta_full 27.50
_diffrn_reflns_theta_max 27.50
_diffrn_reflns_theta_min 2.10
_diffrn_standards_decay_% 0
_exptl_absorpt_coefficient_mu 0.277
_exptl_absorpt_correction_type scalepack
_exptl_crystal_colour colorless
_exptl_crystal_density_diffrn 1.407
_exptl_crystal_density_method 'not measured'
_exptl_crystal_description block
_exptl_crystal_F_000 1472
_exptl_crystal_size_max 0.5
_exptl_crystal_size_mid 0.3
_exptl_crystal_size_min 0.2
_refine_diff_density_max 0.376
_refine_diff_density_min -0.578
_refine_diff_density_rms 0.089
_refine_ls_extinction_method none
_refine_ls_goodness_of_fit_ref 1.019
_refine_ls_hydrogen_treatment mixed
_refine_ls_matrix_type full
_refine_ls_number_parameters 427
_refine_ls_number_reflns 7513
_refine_ls_number_restraints 0
_refine_ls_restrained_S_all 1.019
_refine_ls_R_factor_all 0.1006
_refine_ls_R_factor_gt 0.0549
_refine_ls_shift/su_max 0.000
_refine_ls_shift/su_mean 0.000
_refine_ls_structure_factor_coef Fsqd
_refine_ls_weighting_details 'calc w=1/[\s^2^(Fo^2^)+(0.0448P)^2^+2.1369P] where P=(Fo^2^+2Fc^2^)/3'
_refine_ls_weighting_scheme calc
_refine_ls_wR_factor_gt 0.1075
_refine_ls_wR_factor_ref 0.1234
_reflns_number_gt 4971
_reflns_number_total 7513
_reflns_threshold_expression >2sigma(I)
_cod_data_source_file b506828b.txt
_cod_data_source_block c:\structs\chris\t22\t22
_cod_depositor_comments
;
The following automatic conversions were performed:
'_symmetry_cell_setting' value 'Monoclinic' changed to 'monoclinic'
according to '/home/saulius/struct/CIF-dictionaries/cif_core.dic'
dictionary named 'cif_core.dic' version 2.4.1 from 2010-06-29.

Automatic conversion script
Id: cif_fix_enum 1527 2010-12-29 10:47:43Z saulius 
;
_cod_original_cell_volume 3284.6(11)
_cod_original_sg_symbol_H-M P2(1)/c
_cod_database_code 7150225

loop_
_symmetry_equiv_pos_as_xyz
'x, y, z'
'-x, y+1/2, -z+1/2'
'-x, -y, -z'
'x, -y-1/2, z-1/2'

loop_
_atom_site_label
_atom_site_type_symbol
_atom_site_fract_x
_atom_site_fract_y
_atom_site_fract_z
_atom_site_U_iso_or_equiv
_atom_site_adp_type
_atom_site_occupancy
_atom_site_symmetry_multiplicity
_atom_site_calc_flag
_atom_site_refinement_flags
_atom_site_disorder_assembly
_atom_site_disorder_group
S1 S -0.43162(4) -0.01821(6) 0.25553(4) 0.02417(16) Uani 1 1 d . . .
S2 S -0.24291(4) 0.28040(6) 0.06165(4) 0.02375(16) Uani 1 1 d . . .
S3 S 0.07595(4) 0.31985(6) 0.41823(4) 0.02464(16) Uani 1 1 d . . .
O1 O -0.39545(12) -0.12578(15) 0.28414(12) 0.0309(5) Uani 1 1 d . . .
O2 O -0.48537(12) -0.00082(17) 0.16976(11) 0.0335(5) Uani 1 1 d . . .
O3 O -0.33738(11) 0.29599(16) 0.03016(12) 0.0313(5) Uani 1 1 d . . .
O4 O -0.18696(11) 0.37197(15) 0.06440(11) 0.0281(4) Uani 1 1 d . . .
O5 O 0.03024(12) 0.40000(15) 0.35557(12) 0.0320(5) Uani 1 1 d . . .
O6 O 0.06793(12) 0.32118(16) 0.49409(12) 0.0308(4) Uani 1 1 d . . .
N1 N -0.34746(13) 0.06694(17) 0.28223(12) 0.0202(5) Uani 1 1 d . . .
N2 N -0.20771(14) 0.23486(19) 0.15423(13) 0.0265(5) Uani 1 1 d . . .
N3 N 0.03984(13) 0.19871(18) 0.37732(13) 0.0231(5) Uani 1 1 d . . .
C1 C -0.11162(16) 0.0733(2) 0.39673(15) 0.0212(5) Uani 1 1 d . . .
H1 H -0.1129 0.1463 0.4155 0.025 Uiso 1 1 calc R . .
C2 C -0.18895(16) 0.0102(2) 0.36704(15) 0.0208(5) Uani 1 1 d . . .
C3 C -0.18586(17) -0.0974(2) 0.34020(15) 0.0229(6) Uani 1 1 d . . .
H3 H -0.2384 -0.1412 0.3185 0.027 Uiso 1 1 calc R . .
C4 C -0.10689(17) -0.1404(2) 0.34498(16) 0.0261(6) Uani 1 1 d . . .
H4 H -0.1048 -0.2144 0.3284 0.031 Uiso 1 1 calc R . .
C5 C -0.03053(17) -0.0755(2) 0.37405(16) 0.0252(6) Uani 1 1 d . . .
H5 H 0.0233 -0.1054 0.3764 0.030 Uiso 1 1 calc R . .
C6 C -0.03196(16) 0.0315(2) 0.39952(15) 0.0215(5) Uani 1 1 d . . .
C7 C -0.27469(16) 0.0550(2) 0.36638(15) 0.0227(6) Uani 1 1 d . . .
H7A H -0.2947 0.0047 0.3983 0.027 Uiso 1 1 calc R . .
H7B H -0.2625 0.1280 0.3938 0.027 Uiso 1 1 calc R . .
C8 C -0.36784(17) 0.1819(2) 0.25144(17) 0.0252(6) Uani 1 1 d . . .
H8A H -0.3800 0.2269 0.2912 0.030 Uiso 1 1 calc R . .
H8B H -0.4223 0.1820 0.1989 0.030 Uiso 1 1 calc R . .
C9 C -0.29194(17) 0.2342(2) 0.23844(17) 0.0252(6) Uani 1 1 d . . .
H9A H -0.2390 0.2396 0.2919 0.030 Uiso 1 1 calc R . .
H9B H -0.3093 0.3102 0.2172 0.030 Uiso 1 1 calc R . .
C10 C -0.26687(17) 0.1698(2) 0.17905(16) 0.0261(6) Uani 1 1 d . . .
H10A H -0.2366 0.1004 0.2054 0.031 Uiso 1 1 calc R . .
H10B H -0.3217 0.1501 0.1298 0.031 Uiso 1 1 calc R . .
C11 C -0.11567(16) 0.2527(2) 0.21585(16) 0.0261(6) Uani 1 1 d . . .
H11A H -0.1167 0.2718 0.2687 0.031 Uiso 1 1 calc R . .
H11B H -0.0906 0.3167 0.1988 0.031 Uiso 1 1 calc R . .
C12 C -0.05464(18) 0.1542(2) 0.22910(16) 0.0283(6) Uani 1 1 d . . .
H12A H -0.0507 0.1371 0.1772 0.034 Uiso 1 1 calc R . .
H12B H -0.0805 0.0891 0.2441 0.034 Uiso 1 1 calc R . .
C13 C 0.03883(17) 0.1752(2) 0.29636(16) 0.0261(6) Uani 1 1 d . . .
H13A H 0.0764 0.1096 0.3014 0.031 Uiso 1 1 calc R . .
H13B H 0.0653 0.2387 0.2803 0.031 Uiso 1 1 calc R . .
C14 C 0.05162(16) 0.1022(2) 0.43117(16) 0.0248(6) Uani 1 1 d . . .
H14A H 0.0654 0.1280 0.4873 0.030 Uiso 1 1 calc R . .
H14B H 0.1025 0.0573 0.4338 0.030 Uiso 1 1 calc R . .
C15 C 0.19057(16) 0.3312(2) 0.44214(16) 0.0233(6) Uani 1 1 d . . .
C16 C 0.21678(17) 0.3784(2) 0.38629(17) 0.0279(6) Uani 1 1 d . . .
H16 H 0.1733 0.4050 0.3352 0.033 Uiso 1 1 calc R . .
C17 C 0.30732(16) 0.3867(2) 0.40520(16) 0.0239(6) Uani 1 1 d . . .
H17 H 0.3253 0.4195 0.3670 0.029 Uiso 1 1 calc R . .
C18 C 0.37149(17) 0.3473(2) 0.47985(18) 0.0282(6) Uani 1 1 d . . .
C19 C 0.34293(16) 0.3039(2) 0.53743(17) 0.0269(6) Uani 1 1 d . . .
H19 H 0.3858 0.2812 0.5900 0.032 Uiso 1 1 calc R . .
C20 C 0.25371(17) 0.2943(2) 0.51777(17) 0.0273(6) Uani 1 1 d . . .
H20 H 0.2351 0.2625 0.5559 0.033 Uiso 1 1 calc R . .
C21 C 0.46986(17) 0.3470(3) 0.49890(18) 0.0332(7) Uani 1 1 d . . .
H21A H 0.4776 0.3767 0.4519 0.050 Uiso 1 1 calc R . .
H21B H 0.4927 0.2712 0.5098 0.050 Uiso 1 1 calc R . .
H21C H 0.5028 0.3930 0.5472 0.050 Uiso 1 1 calc R . .
C22 C -0.22637(16) 0.1800(2) -0.00106(15) 0.0230(6) Uani 1 1 d . . .
C23 C -0.14183(17) 0.1652(2) 0.00183(16) 0.0251(6) Uani 1 1 d . . .
H23 H -0.0926 0.2061 0.0398 0.030 Uiso 1 1 calc R . .
C24 C -0.13020(18) 0.0914(2) -0.05046(16) 0.0281(6) Uani 1 1 d . . .
H24 H -0.0722 0.0805 -0.0473 0.034 Uiso 1 1 calc R . .
C25 C -0.20119(18) 0.0323(2) -0.10781(17) 0.0298(6) Uani 1 1 d . . .
C26 C -0.28497(18) 0.0474(2) -0.10994(17) 0.0304(6) Uani 1 1 d . . .
H26 H -0.3343 0.0076 -0.1489 0.036 Uiso 1 1 calc R . .
C27 C -0.29808(17) 0.1194(2) -0.05629(16) 0.0274(6) Uani 1 1 d . . .
H27 H -0.3554 0.1271 -0.0574 0.033 Uiso 1 1 calc R . .
C28 C -0.1866(2) -0.0439(3) -0.1668(2) 0.0421(8) Uani 1 1 d . . .
H28A H -0.1229 -0.0603 -0.1462 0.063 Uiso 1 1 calc R . .
H28B H -0.2078 -0.0083 -0.2206 0.063 Uiso 1 1 calc R . .
H28C H -0.2195 -0.1128 -0.1719 0.063 Uiso 1 1 calc R . .
C29 C -0.49724(16) 0.0189(2) 0.30706(16) 0.0240(6) Uani 1 1 d . . .
C30 C -0.54482(17) 0.1179(2) 0.28891(16) 0.0276(6) Uani 1 1 d . . .
H30 H -0.5376 0.1705 0.2532 0.033 Uiso 1 1 calc R . .
C31 C -0.60258(18) 0.1379(2) 0.32385(18) 0.0306(6) Uani 1 1 d . . .
H31 H -0.6352 0.2051 0.3119 0.037 Uiso 1 1 calc R . .
C32 C -0.61417(18) 0.0616(2) 0.37619(18) 0.0299(6) Uani 1 1 d . . .
C33 C -0.56189(18) -0.0324(2) 0.39664(17) 0.0308(6) Uani 1 1 d . . .
H33 H -0.5662 -0.0831 0.4349 0.037 Uiso 1 1 calc R . .
C34 C -0.50380(18) -0.0543(2) 0.36288(17) 0.0303(6) Uani 1 1 d . . .
H34 H -0.4684 -0.1194 0.3778 0.036 Uiso 1 1 calc R . .
C35 C -0.6837(2) 0.0789(3) 0.4084(2) 0.0402(8) Uani 1 1 d . . .
H35A H -0.7297 0.0217 0.3862 0.060 Uiso 1 1 calc R . .
H35B H -0.7111 0.1519 0.3915 0.060 Uiso 1 1 calc R . .
H35C H -0.6553 0.0744 0.4684 0.060 Uiso 1 1 calc R . .

loop_
_atom_site_aniso_label
_atom_site_aniso_U_11
_atom_site_aniso_U_22
_atom_site_aniso_U_33
_atom_site_aniso_U_23
_atom_site_aniso_U_13
_atom_site_aniso_U_12
S1 0.0201(3) 0.0267(4) 0.0262(4) -0.0053(3) 0.0105(3) -0.0039(3)
S2 0.0197(3) 0.0290(4) 0.0212(3) 0.0009(3) 0.0075(3) -0.0015(3)
S3 0.0183(3) 0.0268(4) 0.0265(4) 0.0002(3) 0.0075(3) -0.0008(3)
O1 0.0285(10) 0.0214(10) 0.0465(13) -0.0078(9) 0.0195(10) -0.0035(8)
O2 0.0261(10) 0.0499(13) 0.0209(11) -0.0073(9) 0.0067(9) -0.0081(9)
O3 0.0191(9) 0.0420(12) 0.0282(11) -0.0026(9) 0.0058(8) 0.0021(8)
O4 0.0278(10) 0.0290(11) 0.0248(10) 0.0015(8) 0.0088(9) -0.0054(8)
O5 0.0237(9) 0.0292(11) 0.0358(12) 0.0082(9) 0.0061(9) 0.0016(8)
O6 0.0265(10) 0.0372(12) 0.0300(11) -0.0067(9) 0.0134(9) -0.0021(8)
N1 0.0168(10) 0.0216(11) 0.0209(11) 0.0008(9) 0.0069(9) -0.0004(9)
N2 0.0212(11) 0.0398(14) 0.0140(11) -0.0002(10) 0.0034(9) -0.0112(10)
N3 0.0217(11) 0.0259(12) 0.0208(12) -0.0001(9) 0.0083(10) -0.0030(9)
C1 0.0217(12) 0.0214(13) 0.0175(13) -0.0002(11) 0.0055(11) 0.0003(10)
C2 0.0215(12) 0.0251(14) 0.0153(13) 0.0048(10) 0.0073(11) 0.0025(10)
C3 0.0230(13) 0.0252(14) 0.0205(14) -0.0004(11) 0.0094(11) -0.0024(11)
C4 0.0315(14) 0.0218(14) 0.0255(15) 0.0003(11) 0.0128(13) 0.0031(11)
C5 0.0222(13) 0.0286(15) 0.0254(15) 0.0043(12) 0.0108(12) 0.0031(11)
C6 0.0225(12) 0.0232(14) 0.0163(13) 0.0030(11) 0.0062(11) -0.0004(11)
C7 0.0222(13) 0.0268(14) 0.0190(14) -0.0018(11) 0.0088(11) -0.0014(11)
C8 0.0239(13) 0.0267(15) 0.0258(15) 0.0020(12) 0.0114(12) 0.0024(11)
C9 0.0266(13) 0.0228(14) 0.0278(15) 0.0024(12) 0.0133(12) 0.0006(11)
C10 0.0238(13) 0.0322(15) 0.0218(14) -0.0020(12) 0.0094(12) -0.0084(11)
C11 0.0222(13) 0.0328(16) 0.0207(14) -0.0007(12) 0.0067(12) -0.0075(11)
C12 0.0313(14) 0.0316(16) 0.0216(15) -0.0020(12) 0.0108(13) -0.0041(12)
C13 0.0249(13) 0.0331(15) 0.0214(14) 0.0019(12) 0.0109(12) 0.0009(12)
C14 0.0203(12) 0.0266(14) 0.0246(14) 0.0048(12) 0.0071(12) 0.0001(11)
C15 0.0206(12) 0.0207(13) 0.0266(15) 0.0006(11) 0.0081(12) 0.0007(10)
C16 0.0229(13) 0.0282(15) 0.0269(15) 0.0059(12) 0.0054(12) 0.0009(11)
C17 0.0176(12) 0.0256(14) 0.0259(14) 0.0075(12) 0.0071(11) -0.0009(11)
C18 0.0239(13) 0.0229(14) 0.0364(17) -0.0002(12) 0.0116(13) 0.0003(11)
C19 0.0189(13) 0.0235(14) 0.0291(16) 0.0013(12) 0.0016(12) 0.0046(11)
C20 0.0277(14) 0.0285(15) 0.0244(15) 0.0011(12) 0.0098(12) 0.0004(12)
C21 0.0173(13) 0.0483(19) 0.0294(16) -0.0044(14) 0.0057(12) -0.0057(12)
C22 0.0231(13) 0.0261(14) 0.0174(13) 0.0047(11) 0.0063(11) -0.0008(11)
C23 0.0194(12) 0.0293(15) 0.0235(14) 0.0048(12) 0.0062(11) -0.0011(11)
C24 0.0262(14) 0.0318(16) 0.0283(16) 0.0040(13) 0.0134(13) 0.0004(12)
C25 0.0333(15) 0.0280(15) 0.0264(16) 0.0042(12) 0.0111(13) 0.0034(12)
C26 0.0273(14) 0.0312(16) 0.0266(16) -0.0066(12) 0.0058(13) -0.0059(12)
C27 0.0197(13) 0.0315(15) 0.0274(15) 0.0018(12) 0.0068(12) -0.0028(12)
C28 0.0468(19) 0.0416(19) 0.0392(19) -0.0077(15) 0.0198(16) 0.0025(15)
C29 0.0201(12) 0.0246(14) 0.0286(15) -0.0028(12) 0.0116(12) -0.0047(11)
C30 0.0279(14) 0.0286(15) 0.0254(15) 0.0050(12) 0.0105(12) 0.0045(12)
C31 0.0304(15) 0.0257(15) 0.0377(17) -0.0022(13) 0.0166(14) 0.0019(12)
C32 0.0291(14) 0.0290(15) 0.0354(17) -0.0055(13) 0.0175(13) -0.0065(12)
C33 0.0326(15) 0.0310(16) 0.0312(16) 0.0023(13) 0.0161(14) -0.0036(13)
C34 0.0267(14) 0.0263(15) 0.0365(17) 0.0057(13) 0.0125(13) 0.0018(12)
C35 0.0481(18) 0.0351(18) 0.049(2) -0.0043(15) 0.0320(17) -0.0005(14)

loop_
_atom_type_symbol
_atom_type_description
_atom_type_scat_dispersion_real
_atom_type_scat_dispersion_imag
_atom_type_scat_source
C C 0.0033 0.0016 'International Tables Vol C Tables 4.2.6.8 and 6.1.1.4'
H H 0.0000 0.0000 'International Tables Vol C Tables 4.2.6.8 and 6.1.1.4'
N N 0.0061 0.0033 'International Tables Vol C Tables 4.2.6.8 and 6.1.1.4'
O O 0.0106 0.0060 'International Tables Vol C Tables 4.2.6.8 and 6.1.1.4'
S S 0.1246 0.1234 'International Tables Vol C Tables 4.2.6.8 and 6.1.1.4'

loop_
_geom_angle_atom_site_label_1
_geom_angle_atom_site_label_2
_geom_angle_atom_site_label_3
_geom_angle
_geom_angle_site_symmetry_1
_geom_angle_site_symmetry_3
_geom_angle_publ_flag
O2 S1 O1 119.52(12) . . ?
O2 S1 N1 106.39(11) . . ?
O1 S1 N1 107.03(11) . . ?
O2 S1 C29 107.07(12) . . ?
O1 S1 C29 107.36(12) . . ?
N1 S1 C29 109.17(11) . . ?
O4 S2 O3 119.72(12) . . ?
O4 S2 N2 106.76(11) . . ?
O3 S2 N2 107.55(12) . . ?
O4 S2 C22 106.00(11) . . ?
O3 S2 C22 106.48(12) . . ?
N2 S2 C22 110.16(12) . . ?
O6 S3 O5 120.75(12) . . ?
O6 S3 N3 105.97(11) . . ?
O5 S3 N3 106.41(12) . . ?
O6 S3 C15 107.50(12) . . ?
O5 S3 C15 106.76(12) . . ?
N3 S3 C15 109.10(11) . . ?
C8 N1 C7 115.4(2) . . ?
C8 N1 S1 116.91(16) . . ?
C7 N1 S1 117.16(16) . . ?
C11 N2 C10 117.5(2) . . ?
C11 N2 S2 121.97(17) . . ?
C10 N2 S2 120.50(17) . . ?
C14 N3 C13 116.2(2) . . ?
C14 N3 S3 119.44(17) . . ?
C13 N3 S3 117.60(17) . . ?
C2 C1 C6 121.4(2) . . ?
C1 C2 C3 118.6(2) . . ?
C1 C2 C7 121.0(2) . . ?
C3 C2 C7 120.3(2) . . ?
C4 C3 C2 120.4(2) . . ?
C3 C4 C5 120.1(2) . . ?
C6 C5 C4 120.8(2) . . ?
C5 C6 C1 118.7(2) . . ?
C5 C6 C14 120.7(2) . . ?
C1 C6 C14 120.6(2) . . ?
N1 C7 C2 112.90(19) . . ?
N1 C8 C9 112.2(2) . . ?
C8 C9 C10 113.3(2) . . ?
N2 C10 C9 111.4(2) . . ?
N2 C11 C12 114.4(2) . . ?
C11 C12 C13 112.2(2) . . ?
N3 C13 C12 113.1(2) . . ?
N3 C14 C6 110.9(2) . . ?
C16 C15 C20 120.5(2) . . ?
C16 C15 S3 120.0(2) . . ?
C20 C15 S3 119.5(2) . . ?
C15 C16 C17 119.8(2) . . ?
C18 C17 C16 120.4(2) . . ?
C17 C18 C19 118.6(2) . . ?
C17 C18 C21 121.3(2) . . ?
C19 C18 C21 120.1(2) . . ?
C20 C19 C18 120.5(3) . . ?
C19 C20 C15 120.1(2) . . ?
C27 C22 C23 119.9(2) . . ?
C27 C22 S2 120.15(19) . . ?
C23 C22 S2 119.9(2) . . ?
C24 C23 C22 119.7(2) . . ?
C23 C24 C25 121.5(2) . . ?
C24 C25 C26 118.2(3) . . ?
C24 C25 C28 119.9(3) . . ?
C26 C25 C28 121.8(3) . . ?
C27 C26 C25 121.4(3) . . ?
C22 C27 C26 119.2(2) . . ?
C34 C29 C30 120.4(2) . . ?
C34 C29 S1 118.8(2) . . ?
C30 C29 S1 120.7(2) . . ?
C31 C30 C29 118.7(2) . . ?
C30 C31 C32 121.5(3) . . ?
C33 C32 C31 118.1(2) . . ?
C33 C32 C35 120.5(3) . . ?
C31 C32 C35 121.4(3) . . ?
C34 C33 C32 121.5(3) . . ?
C33 C34 C29 119.6(3) . . ?

loop_
_geom_bond_atom_site_label_1
_geom_bond_atom_site_label_2
_geom_bond_distance
_geom_bond_site_symmetry_2
_geom_bond_publ_flag
S1 O2 1.433(2) . ?
S1 O1 1.434(2) . ?
S1 N1 1.635(2) . ?
S1 C29 1.772(3) . ?
S2 O4 1.4342(19) . ?
S2 O3 1.4346(18) . ?
S2 N2 1.614(2) . ?
S2 C22 1.763(3) . ?
S3 O6 1.4347(19) . ?
S3 O5 1.435(2) . ?
S3 N3 1.635(2) . ?
S3 C15 1.770(2) . ?
N1 C8 1.482(3) . ?
N1 C7 1.487(3) . ?
N2 C11 1.470(3) . ?
N2 C10 1.473(3) . ?
N3 C14 1.478(3) . ?
N3 C13 1.484(3) . ?
C1 C2 1.390(3) . ?
C1 C6 1.399(3) . ?
C2 C3 1.398(4) . ?
C2 C7 1.522(3) . ?
C3 C4 1.381(3) . ?
C4 C5 1.389(4) . ?
C5 C6 1.379(4) . ?
C6 C14 1.519(3) . ?
C8 C9 1.519(3) . ?
C9 C10 1.523(4) . ?
C11 C12 1.516(4) . ?
C12 C13 1.527(4) . ?
C15 C16 1.384(4) . ?
C15 C20 1.391(4) . ?
C16 C17 1.397(3) . ?
C17 C18 1.395(4) . ?
C18 C19 1.419(4) . ?
C18 C21 1.520(3) . ?
C19 C20 1.374(4) . ?
C22 C27 1.389(4) . ?
C22 C23 1.396(3) . ?
C23 C24 1.374(4) . ?
C24 C25 1.387(4) . ?
C25 C26 1.390(4) . ?
C25 C28 1.507(4) . ?
C26 C27 1.389(4) . ?
C29 C34 1.383(4) . ?
C29 C30 1.394(4) . ?
C30 C31 1.381(4) . ?
C31 C32 1.394(4) . ?
C32 C33 1.382(4) . ?
C32 C35 1.519(4) . ?
C33 C34 1.374(4) . ?

loop_
_geom_torsion_atom_site_label_1
_geom_torsion_atom_site_label_2
_geom_torsion_atom_site_label_3
_geom_torsion_atom_site_label_4
_geom_torsion
_geom_torsion_site_symmetry_1
_geom_torsion_site_symmetry_2
_geom_torsion_site_symmetry_3
_geom_torsion_site_symmetry_4
_geom_torsion_publ_flag
O2 S1 N1 C8 44.8(2) . . . . ?
O1 S1 N1 C8 173.66(17) . . . . ?
C29 S1 N1 C8 -70.4(2) . . . . ?
O2 S1 N1 C7 -172.01(17) . . . . ?
O1 S1 N1 C7 -43.2(2) . . . . ?
C29 S1 N1 C7 72.75(19) . . . . ?
O4 S2 N2 C11 -24.3(2) . . . . ?
O3 S2 N2 C11 -153.9(2) . . . . ?
C22 S2 N2 C11 90.4(2) . . . . ?
O4 S2 N2 C10 157.9(2) . . . . ?
O3 S2 N2 C10 28.3(2) . . . . ?
C22 S2 N2 C10 -87.4(2) . . . . ?
O6 S3 N3 C14 -31.2(2) . . . . ?
O5 S3 N3 C14 -160.94(17) . . . . ?
C15 S3 N3 C14 84.2(2) . . . . ?
O6 S3 N3 C13 178.75(17) . . . . ?
O5 S3 N3 C13 49.1(2) . . . . ?
C15 S3 N3 C13 -65.8(2) . . . . ?
C6 C1 C2 C3 0.5(4) . . . . ?
C6 C1 C2 C7 178.3(2) . . . . ?
C1 C2 C3 C4 1.4(4) . . . . ?
C7 C2 C3 C4 -176.4(2) . . . . ?
C2 C3 C4 C5 -2.1(4) . . . . ?
C3 C4 C5 C6 0.9(4) . . . . ?
C4 C5 C6 C1 1.0(4) . . . . ?
C4 C5 C6 C14 -179.9(2) . . . . ?
C2 C1 C6 C5 -1.7(4) . . . . ?
C2 C1 C6 C14 179.2(2) . . . . ?
C8 N1 C7 C2 -106.2(2) . . . . ?
S1 N1 C7 C2 110.0(2) . . . . ?
C1 C2 C7 N1 116.4(3) . . . . ?
C3 C2 C7 N1 -65.8(3) . . . . ?
C7 N1 C8 C9 67.0(3) . . . . ?
S1 N1 C8 C9 -149.21(18) . . . . ?
N1 C8 C9 C10 57.9(3) . . . . ?
C11 N2 C10 C9 71.3(3) . . . . ?
S2 N2 C10 C9 -110.8(2) . . . . ?
C8 C9 C10 N2 167.5(2) . . . . ?
C10 N2 C11 C12 78.0(3) . . . . ?
S2 N2 C11 C12 -99.9(3) . . . . ?
N2 C11 C12 C13 -177.4(2) . . . . ?
C14 N3 C13 C12 91.4(3) . . . . ?
S3 N3 C13 C12 -117.6(2) . . . . ?
C11 C12 C13 N3 60.4(3) . . . . ?
C13 N3 C14 C6 -72.3(3) . . . . ?
S3 N3 C14 C6 137.32(19) . . . . ?
C5 C6 C14 N3 116.3(3) . . . . ?
C1 C6 C14 N3 -64.6(3) . . . . ?
O6 S3 C15 C16 -152.3(2) . . . . ?
O5 S3 C15 C16 -21.4(3) . . . . ?
N3 S3 C15 C16 93.2(2) . . . . ?
O6 S3 C15 C20 26.6(2) . . . . ?
O5 S3 C15 C20 157.5(2) . . . . ?
N3 S3 C15 C20 -87.9(2) . . . . ?
C20 C15 C16 C17 1.4(4) . . . . ?
S3 C15 C16 C17 -179.7(2) . . . . ?
C15 C16 C17 C18 0.4(4) . . . . ?
C16 C17 C18 C19 -3.1(4) . . . . ?
C16 C17 C18 C21 175.0(3) . . . . ?
C17 C18 C19 C20 4.2(4) . . . . ?
C21 C18 C19 C20 -173.9(3) . . . . ?
C18 C19 C20 C15 -2.5(4) . . . . ?
C16 C15 C20 C19 -0.4(4) . . . . ?
S3 C15 C20 C19 -179.2(2) . . . . ?
O4 S2 C22 C27 -140.1(2) . . . . ?
O3 S2 C22 C27 -11.6(2) . . . . ?
N2 S2 C22 C27 104.8(2) . . . . ?
O4 S2 C22 C23 36.7(2) . . . . ?
O3 S2 C22 C23 165.2(2) . . . . ?
N2 S2 C22 C23 -78.5(2) . . . . ?
C27 C22 C23 C24 0.5(4) . . . . ?
S2 C22 C23 C24 -176.3(2) . . . . ?
C22 C23 C24 C25 1.5(4) . . . . ?
C23 C24 C25 C26 -1.7(4) . . . . ?
C23 C24 C25 C28 177.1(3) . . . . ?
C24 C25 C26 C27 -0.1(4) . . . . ?
C28 C25 C26 C27 -178.8(3) . . . . ?
C23 C22 C27 C26 -2.1(4) . . . . ?
S2 C22 C27 C26 174.6(2) . . . . ?
C25 C26 C27 C22 2.0(4) . . . . ?
O2 S1 C29 C34 129.6(2) . . . . ?
O1 S1 C29 C34 0.1(3) . . . . ?
N1 S1 C29 C34 -115.6(2) . . . . ?
O2 S1 C29 C30 -47.4(2) . . . . ?
O1 S1 C29 C30 -176.9(2) . . . . ?
N1 S1 C29 C30 67.4(2) . . . . ?
C34 C29 C30 C31 -3.9(4) . . . . ?
S1 C29 C30 C31 173.0(2) . . . . ?
C29 C30 C31 C32 -0.2(4) . . . . ?
C30 C31 C32 C33 4.0(4) . . . . ?
C30 C31 C32 C35 -174.4(3) . . . . ?
C31 C32 C33 C34 -3.9(4) . . . . ?
C35 C32 C33 C34 174.5(3) . . . . ?
C32 C33 C34 C29 -0.1(4) . . . . ?
C30 C29 C34 C33 4.1(4) . . . . ?
S1 C29 C34 C33 -172.9(2) . . . . ?

loop_
_cod_related_entry_id
_cod_related_entry_database
_cod_related_entry_code
1 ChemSpider 9460454
